data_7000352
loop_
_publ_author_name
'Klap\"otke, Thomas M.'
'Stierstorfer, J\"org'

_publ_section_title
;
 Azidoformamidinium and 5-aminotetrazolium dinitramide---two highly
 energetic isomers with a balanced oxygen content
;
_journal_name_full 'Dalton Transactions'
_journal_paper_doi 10.1039/b811767e
_journal_year 2009
_chemical_formula_moiety 'C H3 N4, Cl O4'
_chemical_formula_sum 'C H3 Cl N4 O4'
_chemical_formula_weight 170.52
_chemical_name_common 'Tetrazolium Perchlorate'
_chemical_name_systematic 'Tetrazolium Perchlorate'
_space_group_IT_number 14
_symmetry_cell_setting monoclinic
_symmetry_Int_Tables_number 14
_symmetry_space_group_name_Hall '-P 2yn'
_symmetry_space_group_name_H-M 'P 1 21/n 1'
_atom_sites_solution_hydrogens geom
_atom_sites_solution_primary direct
_atom_sites_solution_secondary difmap
_audit_creation_date
;
'Thu Jun 26 15:28:00 2008'
;
_audit_creation_method SHELXL-97
_audit_update_record 26-05-2008
_cell_angle_alpha 90.00
_cell_angle_beta 92.073(6)
_cell_angle_gamma 90.00
_cell_formula_units_Z 4
_cell_length_a 4.9338(4)
_cell_length_b 7.4893(5)
_cell_length_c 15.1744(10)
_cell_measurement_reflns_used 4130
_cell_measurement_temperature 200(2)
_cell_measurement_theta_max 32.4083
_cell_measurement_theta_min 3.8185
_cell_volume 560.34(7)
_computing_cell_refinement
;
CrysAlis RED, Oxford Diffraction Ltd.,
Version 1.171.27p5 beta (release 01-04-2005 CrysAlis171 .NET)
(compiled Apr 1 2005,17:53:34)
;
_computing_data_collection
;
CrysAlis CCD, Oxford Diffraction Ltd.,
Version 1.171.27p5 beta (release 01-04-2005 CrysAlis171 .NET)
(compiled Apr 1 2005,17:53:34)
;
_computing_data_reduction
;
CrysAlis RED, Oxford Diffraction Ltd.,
Version 1.171.27p5 beta (release 01-04-2005 CrysAlis171 .NET)
(compiled Apr 1 2005,17:53:34)
;
_computing_molecular_graphics
;
'ORTEP (M. N. Burnett, C. K. Johnson, ORTEP-III: Oak Ridge Thermal Ellipsoid
;
_computing_publication_material 'PLATON (A. L. Spek, Acta Crystallogr, Sect. A, 1990, 46, C34, 1995 version).'
_computing_structure_refinement 'SHELXL-97 (Sheldrick, 1997)'
_computing_structure_solution SIR-92
_diffrn_ambient_temperature 200
_diffrn_detector_area_resol_mean 15.9809
_diffrn_measured_fraction_theta_full 0.998
_diffrn_measured_fraction_theta_max 0.998
_diffrn_measurement_device 'CCD camera on \k-goniostat'
_diffrn_measurement_device_type KappaCCD
_diffrn_measurement_method omega-scan
_diffrn_orient_matrix_UB_11 -0.0223968212
_diffrn_orient_matrix_UB_12 -0.0306317233
_diffrn_orient_matrix_UB_13 0.0433391988
_diffrn_orient_matrix_UB_21 -0.1365622296
_diffrn_orient_matrix_UB_22 -0.0199738772
_diffrn_orient_matrix_UB_23 -0.0124504030
_diffrn_orient_matrix_UB_31 0.0390725487
_diffrn_orient_matrix_UB_32 -0.0874000212
_diffrn_orient_matrix_UB_33 -0.0123301977
_diffrn_radiation_collimation 0.5
_diffrn_radiation_monochromator graphite
_diffrn_radiation_source 'fine-focus sealed tube'
_diffrn_radiation_type 'Mo K\a'
_diffrn_radiation_wavelength 0.71073
_diffrn_reflns_av_R_equivalents 0.0169
_diffrn_reflns_av_sigmaI/netI 0.0136
_diffrn_reflns_limit_h_max 6
_diffrn_reflns_limit_h_min -6
_diffrn_reflns_limit_k_max 9
_diffrn_reflns_limit_k_min -9
_diffrn_reflns_limit_l_max 19
_diffrn_reflns_limit_l_min -19
_diffrn_reflns_number 5406
_diffrn_reflns_theta_full 27.00
_diffrn_reflns_theta_max 27.00
_diffrn_reflns_theta_min 3.82
_diffrn_source_current 40
_diffrn_source_type 'Spellman generator'
_diffrn_source_voltage 50
_exptl_absorpt_coefficient_mu 0.642
_exptl_absorpt_correction_T_max 0.96000
_exptl_absorpt_correction_T_min 0.89746
_exptl_absorpt_correction_type multi-scan
_exptl_absorpt_process_details
;SCALE3 ABSPACK - An Oxford Diffraction program (1.0.4,gui:1.0.3)
(C) 2005 Oxford Diffraction Ltd.
;
_exptl_crystal_colour colorless
_exptl_crystal_density_diffrn 2.021
_exptl_crystal_density_method 'not measured'
_exptl_crystal_description plates
_exptl_crystal_F_000 344
_exptl_crystal_size_max 0.18
_exptl_crystal_size_mid 0.18
_exptl_crystal_size_min 0.07
_refine_diff_density_max 0.224
_refine_diff_density_min -0.450
_refine_diff_density_rms 0.053
_refine_ls_extinction_coef 0.015(3)
_refine_ls_extinction_method SHELXL
_refine_ls_goodness_of_fit_ref 1.120
_refine_ls_hydrogen_treatment refall
_refine_ls_matrix_type full
_refine_ls_number_parameters 104
_refine_ls_number_reflns 1231
_refine_ls_number_restraints 0
_refine_ls_restrained_S_all 1.120
_refine_ls_R_factor_all 0.0279
_refine_ls_R_factor_gt 0.0237
_refine_ls_shift/su_max 0.000
_refine_ls_shift/su_mean 0.000
_refine_ls_structure_factor_coef Fsqd
_refine_ls_weighting_scheme calc
_refine_ls_wR_factor_gt 0.0698
_refine_ls_wR_factor_ref 0.0714
_reflns_number_gt 1071
_reflns_number_total 1231
_reflns_threshold_expression >2sigma(I)
_cod_data_source_file b811767e.txt
_cod_data_source_block dx264
_cod_original_formula_sum 'C1 H3 Cl N4 O4'
_cod_database_code 7000352

loop_
_symmetry_equiv_pos_as_xyz
'x, y, z'
'-x+1/2, y+1/2, -z+1/2'
'-x, -y, -z'
'x-1/2, -y-1/2, z-1/2'

loop_
_atom_site_label
_atom_site_type_symbol
_atom_site_fract_x
_atom_site_fract_y
_atom_site_fract_z
_atom_site_U_iso_or_equiv
_atom_site_adp_type
_atom_site_occupancy
_atom_site_symmetry_multiplicity
_atom_site_calc_flag
_atom_site_refinement_flags
_atom_site_disorder_assembly
_atom_site_disorder_group
Cl1 Cl 0.39246(7) 0.21862(5) 0.09381(2) 0.02011(15) Uani 1 1 d . . .
O4 O 0.2742(2) 0.05472(14) 0.06177(8) 0.0303(3) Uani 1 1 d . . .
O3 O 0.6830(2) 0.20020(15) 0.10164(8) 0.0317(3) Uani 1 1 d . . .
O1 O 0.2872(3) 0.26080(16) 0.17897(8) 0.0314(3) Uani 1 1 d . . .
O2 O 0.3240(3) 0.36166(15) 0.03418(8) 0.0355(3) Uani 1 1 d . . .
N2 N 0.8284(3) 0.27468(18) 0.31704(9) 0.0277(3) Uani 1 1 d . . .
N1 N 0.6268(3) 0.33683(19) 0.36607(9) 0.0251(3) Uani 1 1 d . . .
N3 N 0.7814(3) 0.10963(18) 0.30299(9) 0.0300(3) Uani 1 1 d . . .
N4 N 0.5510(3) 0.06804(19) 0.34326(9) 0.0260(3) Uani 1 1 d . . .
C1 C 0.4567(3) 0.2085(2) 0.38243(11) 0.0255(3) Uani 1 1 d . . .
H2 H 0.489(4) -0.031(3) 0.3404(13) 0.035(5) Uiso 1 1 d . . .
H3 H 0.306(5) 0.215(3) 0.4118(16) 0.050(6) Uiso 1 1 d . . .
H1 H 0.623(4) 0.437(3) 0.3822(14) 0.043(6) Uiso 1 1 d . . .

loop_
_atom_site_aniso_label
_atom_site_aniso_U_11
_atom_site_aniso_U_22
_atom_site_aniso_U_33
_atom_site_aniso_U_23
_atom_site_aniso_U_13
_atom_site_aniso_U_12
Cl1 0.0194(2) 0.0178(2) 0.0232(2) 0.00045(13) 0.00084(13) -0.00047(12)
O4 0.0282(6) 0.0222(6) 0.0408(7) -0.0055(5) 0.0050(5) -0.0075(5)
O3 0.0188(6) 0.0287(6) 0.0475(7) -0.0062(5) 0.0012(5) 0.0002(4)
O1 0.0323(6) 0.0377(7) 0.0244(6) -0.0029(5) 0.0034(5) 0.0090(5)
O2 0.0443(7) 0.0272(6) 0.0345(6) 0.0117(5) -0.0061(5) -0.0025(5)
N2 0.0272(7) 0.0238(7) 0.0325(7) -0.0019(6) 0.0050(6) -0.0017(5)
N1 0.0288(7) 0.0187(7) 0.0277(7) -0.0033(5) 0.0002(5) 0.0014(5)
N3 0.0318(7) 0.0231(7) 0.0355(8) -0.0014(6) 0.0071(6) 0.0010(6)
N4 0.0297(7) 0.0195(7) 0.0288(7) 0.0010(5) 0.0005(5) -0.0052(6)
C1 0.0219(8) 0.0288(9) 0.0256(8) 0.0017(6) 0.0006(6) 0.0006(6)

loop_
_atom_type_symbol
_atom_type_description
_atom_type_scat_dispersion_real
_atom_type_scat_dispersion_imag
_atom_type_scat_source
C C 0.0033 0.0016 'International Tables Vol C Tables 4.2.6.8 and 6.1.1.4'
H H 0.0000 0.0000 'International Tables Vol C Tables 4.2.6.8 and 6.1.1.4'
N N 0.0061 0.0033 'International Tables Vol C Tables 4.2.6.8 and 6.1.1.4'
O O 0.0106 0.0060 'International Tables Vol C Tables 4.2.6.8 and 6.1.1.4'
Cl Cl 0.1484 0.1585 'International Tables Vol C Tables 4.2.6.8 and 6.1.1.4'

loop_
_exptl_crystal_face_index_h
_exptl_crystal_face_index_k
_exptl_crystal_face_index_l
_exptl_crystal_face_perp_dist
? ? ? ?

loop_
_geom_angle_atom_site_label_1
_geom_angle_atom_site_label_2
_geom_angle_atom_site_label_3
_geom_angle
_geom_angle_site_symmetry_1
_geom_angle_site_symmetry_3
_geom_angle_publ_flag
O2 Cl1 O4 109.95(7) . . ?
O2 Cl1 O3 109.53(7) . . ?
O4 Cl1 O3 109.69(7) . . ?
O2 Cl1 O1 108.47(7) . . ?
O4 Cl1 O1 109.55(7) . . ?
O3 Cl1 O1 109.63(7) . . ?
N3 N2 N1 107.11(12) . . ?
C1 N1 N2 110.09(14) . . ?
C1 N1 H1 128.1(16) . . ?
N2 N1 H1 121.8(16) . . ?
N2 N3 N4 107.46(12) . . ?
C1 N4 N3 109.97(14) . . ?
C1 N4 H2 129.0(14) . . ?
N3 N4 H2 121.0(14) . . ?
N4 C1 N1 105.38(15) . . ?
N4 C1 H3 126.4(14) . . ?
N1 C1 H3 128.1(14) . . ?

loop_
_geom_bond_atom_site_label_1
_geom_bond_atom_site_label_2
_geom_bond_distance
_geom_bond_site_symmetry_2
_geom_bond_publ_flag
Cl1 O2 1.4346(11) . ?
Cl1 O4 1.4363(11) . ?
Cl1 O3 1.4407(11) . ?
Cl1 O1 1.4451(12) . ?
N2 N3 1.2742(18) . ?
N2 N1 1.3466(19) . ?
N1 C1 1.305(2) . ?
N1 H1 0.79(2) . ?
N3 N4 1.3463(19) . ?
N4 C1 1.303(2) . ?
N4 H2 0.80(2) . ?
C1 H3 0.88(2) . ?

loop_
_geom_contact_atom_site_label_1
_geom_contact_atom_site_label_2
_geom_contact_distance
_geom_contact_site_symmetry_1
_geom_contact_site_symmetry_2
_geom_contact_publ_flag
? ? ? ? ? ?

loop_
_geom_hbond_atom_site_label_D
_geom_hbond_atom_site_label_H
_geom_hbond_atom_site_label_A
_geom_hbond_distance_DH
_geom_hbond_distance_HA
_geom_hbond_distance_DA
_geom_hbond_angle_DHA
_geom_hbond_site_symmetry_A
N4 H2 O1 0.80(2) 2.09(2) 2.8550(19) 160.9(19) 2_545
N4 H2 O2 0.80(2) 2.62(2) 3.0855(18) 118.5(17) 2_545
N4 H2 Cl1 0.80(2) 2.86(2) 3.5634(14) 147.2(18) 2_545
N1 H1 O3 0.79(2) 2.20(2) 2.9144(18) 151(2) 2_655
N1 H1 O4 0.79(2) 2.34(2) 2.8164(17) 120.1(19) 2

loop_
_geom_torsion_atom_site_label_1
_geom_torsion_atom_site_label_2
_geom_torsion_atom_site_label_3
_geom_torsion_atom_site_label_4
_geom_torsion
_geom_torsion_site_symmetry_1
_geom_torsion_site_symmetry_2
_geom_torsion_site_symmetry_3
_geom_torsion_site_symmetry_4
_geom_torsion_publ_flag
N3 N2 N1 C1 0.37(18) . . . . ?
N1 N2 N3 N4 -0.13(17) . . . . ?
N2 N3 N4 C1 -0.16(19) . . . . ?
N3 N4 C1 N1 0.38(18) . . . . ?
N2 N1 C1 N4 -0.46(18) . . . . ?

loop_
_cod_related_entry_id
_cod_related_entry_database
_cod_related_entry_code
1 ChemSpider 15195189
